data_1542666
loop_
_publ_author_name
'Ma, Haichao'
'Li, Dianjun'
'Yu, Wei'

_publ_section_title
;
 Synthesis of Quinoxaline Derivatives via Tandem Oxidative
 Azidation/Cyclization Reaction of N-Arylenamines.
;
_journal_issue 4
_journal_name_full 'Organic letters'
_journal_page_first 868
_journal_page_last 871
_journal_paper_doi 10.1021/acs.orglett.6b00148
_journal_volume 18
_journal_year 2016
_chemical_formula_moiety 'C17 H13 Br N2 O2'
_chemical_formula_sum 'C17 H13 Br N2 O2'
_chemical_formula_weight 357.20
_chemical_name_systematic
;
 ? 
;
_space_group_crystal_system monoclinic
_space_group_IT_number 14
_space_group_name_Hall '-P 2ybc'
_space_group_name_H-M_alt 'P 1 21/c 1'
_symmetry_space_group_name_Hall '-P 2ybc'
_symmetry_space_group_name_H-M 'P 1 21/c 1'
_atom_sites_solution_hydrogens geom
_atom_sites_solution_primary direct
_atom_sites_solution_secondary difmap
_audit_creation_date 2015-12-03
_audit_creation_method
;
Olex2 1.2
(compiled 2015.09.30 svn.r3233 for OlexSys, GUI svn.r5103)
;
_cell_angle_alpha 90.00
_cell_angle_beta 92.566(5)
_cell_angle_gamma 90.00
_cell_formula_units_Z 4
_cell_length_a 4.4677(2)
_cell_length_b 16.8234(8)
_cell_length_c 20.1968(11)
_cell_measurement_reflns_used 1494
_cell_measurement_temperature 294.06(10)
_cell_measurement_theta_max 26.2730
_cell_measurement_theta_min 3.7730
_cell_volume 1516.51(13)
_computing_cell_refinement
;
CrysAlisPro, Agilent Technologies,
Version 1.171.37.35 (release 13-08-2014 CrysAlis171 .NET)
(compiled Aug 13 2014,18:06:01)
;
_computing_data_collection
;
CrysAlisPro, Agilent Technologies,
Version 1.171.37.35 (release 13-08-2014 CrysAlis171 .NET)
(compiled Aug 13 2014,18:06:01)
;
_computing_data_reduction
;
CrysAlisPro, Agilent Technologies,
Version 1.171.37.35 (release 13-08-2014 CrysAlis171 .NET)
(compiled Aug 13 2014,18:06:01)
;
_computing_molecular_graphics 'Olex2 (Dolomanov et al., 2009)'
_computing_publication_material 'Olex2 (Dolomanov et al., 2009)'
_computing_structure_refinement 'ShelXL (Sheldrick, 2015)'
_computing_structure_solution 'ShelXS (Sheldrick, 2008)'
_diffrn_ambient_environment air
_diffrn_ambient_temperature 294.06(10)
_diffrn_detector 'CCD plate'
_diffrn_detector_area_resol_mean 16.0733
_diffrn_detector_type Eos
_diffrn_measured_fraction_theta_full 0.998
_diffrn_measured_fraction_theta_max 0.998
_diffrn_measurement_details
;
  1 omega  -14.00   61.00   1.5000    6.0000
omega____ theta____ kappa____ phi______ frames
    -       20.5854    0.0000  120.0000 50

  2 omega   -9.00   22.50   1.5000    6.0000
omega____ theta____ kappa____ phi______ frames
    -      -17.1479  -99.0000    0.0000 21

  3 omega  -43.00   32.00   1.5000    6.0000
omega____ theta____ kappa____ phi______ frames
    -       20.5854  -57.0000  120.0000 50

  4 omega  -19.00   24.50   1.5000    6.0000
omega____ theta____ kappa____ phi______ frames
    -      -17.1479  -99.0000 -150.0000 29
;
_diffrn_measurement_device 'four-circle diffractometer'
_diffrn_measurement_device_type 'SuperNova, Dual, Cu at zero, Eos'
_diffrn_measurement_method '\w scans'
_diffrn_orient_matrix_UB_11 -0.0435292000
_diffrn_orient_matrix_UB_12 0.0332775000
_diffrn_orient_matrix_UB_13 -0.0197048000
_diffrn_orient_matrix_UB_21 -0.0856327000
_diffrn_orient_matrix_UB_22 -0.0252745000
_diffrn_orient_matrix_UB_23 -0.0216510000
_diffrn_orient_matrix_UB_31 -0.1265615000
_diffrn_orient_matrix_UB_32 0.0056619000
_diffrn_orient_matrix_UB_33 0.0194626000
_diffrn_radiation_monochromator mirror
_diffrn_radiation_probe x-ray
_diffrn_radiation_type MoK\a
_diffrn_radiation_wavelength 0.71073
_diffrn_reflns_av_R_equivalents 0.0381
_diffrn_reflns_av_unetI/netI 0.0673
_diffrn_reflns_limit_h_max 5
_diffrn_reflns_limit_h_min -5
_diffrn_reflns_limit_k_max 9
_diffrn_reflns_limit_k_min -20
_diffrn_reflns_limit_l_max 24
_diffrn_reflns_limit_l_min -24
_diffrn_reflns_number 5862
_diffrn_reflns_theta_full 26.02
_diffrn_reflns_theta_max 26.02
_diffrn_reflns_theta_min 3.77
_diffrn_source 'SuperNova (Mo) X-ray Source'
_exptl_absorpt_coefficient_mu 2.719
_exptl_absorpt_correction_T_max 1.00000
_exptl_absorpt_correction_T_min 0.89048
_exptl_absorpt_correction_type multi-scan
_exptl_absorpt_process_details
;
CrysAlisPro, Agilent Technologies,
Version 1.171.37.35 (release 13-08-2014 CrysAlis171 .NET)
(compiled Aug 13 2014,18:06:01)
Empirical absorption correction using spherical harmonics,
 implemented in SCALE3 ABSPACK scaling algorithm.
;
_exptl_crystal_colour 'clear light colourless'
_exptl_crystal_colour_lustre clear
_exptl_crystal_colour_modifier light
_exptl_crystal_colour_primary colourless
_exptl_crystal_density_diffrn 1.565
_exptl_crystal_density_method 'not measured'
_exptl_crystal_description block
_exptl_crystal_F_000 720
_exptl_crystal_size_max 0.24
_exptl_crystal_size_mid 0.23
_exptl_crystal_size_min 0.21
_refine_diff_density_max 0.396
_refine_diff_density_min -0.329
_refine_diff_density_rms 0.082
_refine_ls_extinction_method none
_refine_ls_goodness_of_fit_ref 1.045
_refine_ls_hydrogen_treatment constr
_refine_ls_matrix_type full
_refine_ls_number_parameters 200
_refine_ls_number_reflns 2999
_refine_ls_number_restraints 0
_refine_ls_restrained_S_all 1.045
_refine_ls_R_factor_all 0.0680
_refine_ls_R_factor_gt 0.0432
_refine_ls_shift/su_max 0.001
_refine_ls_shift/su_mean 0.000
_refine_ls_structure_factor_coef Fsqd
_refine_ls_weighting_details 'calc w=1/[\s^2^(Fo^2^)+(0.0249P)^2^+0.0000P] where P=(Fo^2^+2Fc^2^)/3'
_refine_ls_weighting_scheme calc
_refine_ls_wR_factor_gt 0.0741
_refine_ls_wR_factor_ref 0.0838
_reflns_number_gt 2210
_reflns_number_total 2999
_reflns_threshold_expression >2sigma(I)
_cod_data_source_file ol6b00148_si_002.cif
_cod_data_source_block mahaichao_1203
_cod_original_cell_volume 1516.53(13)
_cod_database_code 1542666
_reflns_odcompleteness_completeness 99.66
_reflns_odcompleteness_iscentric 1
_reflns_odcompleteness_theta 26.32
_olex2_refinement_description
;
1. Fixed Uiso
 At 1.2 times of:
  All C(H) groups, All C(H,H) groups
 At 1.5 times of:
  All C(H,H,H) groups
2.a Secondary CH2 refined with riding coordinates:
 C10(H10A,H10B)
2.b Aromatic/amide H refined with riding coordinates:
 C1(H1), C2(H2), C4(H4), C13(H13), C14(H14), C15(H15), C16(H16), C17(H17)
2.c Idealised Me refined as rotating group:
 C11(H11A,H11B,H11C)
;
_olex2_date_sample_data_collection 2015-12-03
_olex2_submission_special_instructions 'No special instructions were received'

loop_
_space_group_symop_id
_space_group_symop_operation_xyz
1 'x, y, z'
2 '-x, y+1/2, -z+1/2'
3 '-x, -y, -z'
4 'x, -y-1/2, z-1/2'

loop_
_atom_site_label
_atom_site_type_symbol
_atom_site_fract_x
_atom_site_fract_y
_atom_site_fract_z
_atom_site_U_iso_or_equiv
_atom_site_adp_type
_atom_site_occupancy
_atom_site_calc_flag
_atom_site_refinement_flags_posn
Br1 Br 0.35038(7) 0.65986(2) 0.391423(17) 0.03490(13) Uani 1 d .
O1 O -0.8692(4) 1.02578(15) 0.24991(10) 0.0315(6) Uani 1 d .
O2 O -0.5976(4) 0.95191(15) 0.18246(10) 0.0282(6) Uani 1 d .
N1 N -0.1977(5) 0.98778(17) 0.40172(12) 0.0216(6) Uani 1 d .
N2 N -0.3226(5) 0.88826(16) 0.29130(12) 0.0200(6) Uani 1 d .
C1 C 0.1121(6) 0.8854(2) 0.45130(15) 0.0245(8) Uani 1 d .
H1 H 0.1525 0.9175 0.4881 0.029 Uiso 1 calc R
C2 C 0.2379(6) 0.8117(2) 0.44817(16) 0.0266(8) Uani 1 d .
H2 H 0.3658 0.7937 0.4826 0.032 Uiso 1 calc R
C3 C 0.1735(6) 0.7630(2) 0.39275(16) 0.0229(7) Uani 1 d .
C4 C -0.0110(6) 0.7868(2) 0.34106(15) 0.0226(7) Uani 1 d .
H4 H -0.0528 0.7533 0.3052 0.027 Uiso 1 calc R
C5 C -0.1372(6) 0.8634(2) 0.34317(15) 0.0201(7) Uani 1 d .
C6 C -0.0785(6) 0.9129(2) 0.39896(14) 0.0192(7) Uani 1 d .
C7 C -0.3671(6) 1.0127(2) 0.35052(15) 0.0199(7) Uani 1 d .
C8 C -0.4324(6) 0.9604(2) 0.29524(14) 0.0190(7) Uani 1 d .
C9 C -0.6564(6) 0.9844(2) 0.24103(15) 0.0218(7) Uani 1 d .
C10 C -0.8231(7) 0.9678(2) 0.12982(15) 0.0336(9) Uani 1 d .
H10A H -0.8351 1.0244 0.1210 0.040 Uiso 1 calc R
H10B H -1.0179 0.9496 0.1428 0.040 Uiso 1 calc R
C11 C -0.7332(8) 0.9245(3) 0.06939(17) 0.0627(15) Uani 1 d .
H11A H -0.8754 0.9352 0.0335 0.094 Uiso 1 calc GR
H11B H -0.7285 0.8684 0.0782 0.094 Uiso 1 calc GR
H11C H -0.5380 0.9419 0.0577 0.094 Uiso 1 calc GR
C12 C -0.4704(6) 1.0965(2) 0.35109(15) 0.0200(7) Uani 1 d .
C13 C -0.6447(6) 1.1237(2) 0.40186(15) 0.0259(8) Uani 1 d .
H13 H -0.6937 1.0899 0.4362 0.031 Uiso 1 calc R
C14 C -0.7444(7) 1.2018(2) 0.40070(17) 0.0329(9) Uani 1 d .
H14 H -0.8642 1.2200 0.4340 0.039 Uiso 1 calc R
C15 C -0.6679(6) 1.2529(2) 0.35075(16) 0.0298(8) Uani 1 d .
H15 H -0.7391 1.3048 0.3502 0.036 Uiso 1 calc R
C16 C -0.4859(6) 1.2271(2) 0.30162(17) 0.0297(8) Uani 1 d .
H16 H -0.4274 1.2620 0.2689 0.036 Uiso 1 calc R
C17 C -0.3911(6) 1.1484(2) 0.30162(16) 0.0266(8) Uani 1 d .
H17 H -0.2729 1.1304 0.2680 0.032 Uiso 1 calc R

loop_
_atom_site_aniso_label
_atom_site_aniso_U_11
_atom_site_aniso_U_22
_atom_site_aniso_U_33
_atom_site_aniso_U_23
_atom_site_aniso_U_13
_atom_site_aniso_U_12
Br1 0.0450(2) 0.0223(2) 0.0371(2) 0.00153(19) -0.00107(16) 0.00776(18)
O1 0.0234(11) 0.0354(16) 0.0355(13) -0.0094(13) -0.0001(10) 0.0068(11)
O2 0.0288(11) 0.0327(16) 0.0225(12) -0.0066(12) -0.0053(10) 0.0100(11)
N1 0.0259(13) 0.0207(16) 0.0182(13) -0.0012(13) 0.0030(11) -0.0019(12)
N2 0.0213(12) 0.0174(16) 0.0213(14) -0.0023(13) 0.0025(11) -0.0020(12)
C1 0.0332(17) 0.023(2) 0.0170(16) -0.0015(16) -0.0018(14) -0.0036(16)
C2 0.0306(17) 0.027(2) 0.0218(17) 0.0034(17) -0.0017(15) 0.0008(16)
C3 0.0270(16) 0.0144(18) 0.0276(18) 0.0057(16) 0.0036(14) 0.0006(15)
C4 0.0299(16) 0.0174(18) 0.0206(17) -0.0024(16) 0.0019(14) -0.0034(15)
C5 0.0233(15) 0.0194(19) 0.0176(16) 0.0006(15) 0.0010(13) -0.0050(14)
C6 0.0219(15) 0.0171(18) 0.0190(17) 0.0014(15) 0.0045(14) -0.0043(14)
C7 0.0213(15) 0.0186(19) 0.0205(16) 0.0002(15) 0.0079(14) -0.0026(14)
C8 0.0191(15) 0.0182(19) 0.0201(16) -0.0008(15) 0.0056(13) -0.0008(14)
C9 0.0225(16) 0.0185(19) 0.0246(17) -0.0020(16) 0.0027(14) -0.0061(15)
C10 0.0353(18) 0.037(2) 0.0270(18) -0.0028(19) -0.0117(15) 0.0064(18)
C11 0.072(3) 0.085(4) 0.030(2) -0.015(3) -0.016(2) 0.034(3)
C12 0.0209(14) 0.0166(18) 0.0221(17) -0.0034(16) -0.0034(13) -0.0027(14)
C13 0.0309(17) 0.024(2) 0.0225(17) -0.0034(17) 0.0013(15) -0.0023(16)
C14 0.0323(18) 0.033(2) 0.034(2) -0.006(2) -0.0001(16) 0.0074(18)
C15 0.0303(17) 0.020(2) 0.038(2) -0.0020(18) -0.0079(16) 0.0039(16)
C16 0.0307(17) 0.024(2) 0.034(2) 0.0072(18) -0.0027(16) -0.0017(16)
C17 0.0282(16) 0.026(2) 0.0257(18) 0.0007(17) 0.0052(14) -0.0002(16)

loop_
_atom_type_symbol
_atom_type_description
_atom_type_scat_dispersion_real
_atom_type_scat_dispersion_imag
_atom_type_scat_source
C C 0.0033 0.0016 'International Tables Vol C Tables 4.2.6.8 and 6.1.1.4'
H H 0.0000 0.0000 'International Tables Vol C Tables 4.2.6.8 and 6.1.1.4'
Br Br -0.2901 2.4595 'International Tables Vol C Tables 4.2.6.8 and 6.1.1.4'
N N 0.0061 0.0033 'International Tables Vol C Tables 4.2.6.8 and 6.1.1.4'
O O 0.0106 0.0060 'International Tables Vol C Tables 4.2.6.8 and 6.1.1.4'

loop_
_geom_angle_atom_site_label_1
_geom_angle_atom_site_label_2
_geom_angle_atom_site_label_3
_geom_angle
C9 O2 C10 114.4(2)
C7 N1 C6 118.0(3)
C8 N2 C5 116.7(3)
C2 C1 H1 120.0
C2 C1 C6 120.1(3)
C6 C1 H1 120.0
C1 C2 H2 120.1
C1 C2 C3 119.8(3)
C3 C2 H2 120.1
C2 C3 Br1 118.1(2)
C4 C3 Br1 119.6(2)
C4 C3 C2 122.2(3)
C3 C4 H4 120.8
C3 C4 C5 118.4(3)
C5 C4 H4 120.8
N2 C5 C4 119.0(3)
N2 C5 C6 120.9(3)
C4 C5 C6 120.1(3)
N1 C6 C1 119.7(3)
N1 C6 C5 121.0(3)
C1 C6 C5 119.3(3)
N1 C7 C8 120.1(3)
N1 C7 C12 117.6(3)
C8 C7 C12 122.3(3)
N2 C8 C7 123.2(3)
N2 C8 C9 116.2(3)
C7 C8 C9 120.3(3)
O1 C9 O2 123.9(3)
O1 C9 C8 123.6(3)
O2 C9 C8 112.5(3)
O2 C10 H10A 110.2
O2 C10 H10B 110.2
O2 C10 C11 107.8(3)
H10A C10 H10B 108.5
C11 C10 H10A 110.2
C11 C10 H10B 110.2
C10 C11 H11A 109.5
C10 C11 H11B 109.5
C10 C11 H11C 109.5
H11A C11 H11B 109.5
H11A C11 H11C 109.5
H11B C11 H11C 109.5
C13 C12 C7 120.1(3)
C17 C12 C7 120.3(3)
C17 C12 C13 119.6(3)
C12 C13 H13 120.4
C14 C13 C12 119.2(3)
C14 C13 H13 120.4
C13 C14 H14 119.6
C15 C14 C13 120.8(3)
C15 C14 H14 119.6
C14 C15 H15 119.9
C14 C15 C16 120.2(3)
C16 C15 H15 119.9
C15 C16 H16 120.4
C15 C16 C17 119.2(3)
C17 C16 H16 120.4
C12 C17 C16 120.8(3)
C12 C17 H17 119.6
C16 C17 H17 119.6

loop_
_geom_bond_atom_site_label_1
_geom_bond_atom_site_label_2
_geom_bond_distance
Br1 C3 1.907(3)
O1 C9 1.198(3)
O2 C9 1.340(3)
O2 C10 1.456(3)
N1 C6 1.370(4)
N1 C7 1.322(4)
N2 C5 1.371(4)
N2 C8 1.313(4)
C1 H1 0.9300
C1 C2 1.364(5)
C1 C6 1.406(4)
C2 H2 0.9300
C2 C3 1.407(4)
C3 C4 1.362(4)
C4 H4 0.9300
C4 C5 1.408(4)
C5 C6 1.416(4)
C7 C8 1.441(4)
C7 C12 1.484(4)
C8 C9 1.505(4)
C10 H10A 0.9700
C10 H10B 0.9700
C10 C11 1.492(4)
C11 H11A 0.9600
C11 H11B 0.9600
C11 H11C 0.9600
C12 C13 1.392(4)
C12 C17 1.385(4)
C13 H13 0.9300
C13 C14 1.388(5)
C14 H14 0.9300
C14 C15 1.379(5)
C15 H15 0.9300
C15 C16 1.380(4)
C16 H16 0.9300
C16 C17 1.390(5)
C17 H17 0.9300

loop_
_geom_torsion_atom_site_label_1
_geom_torsion_atom_site_label_2
_geom_torsion_atom_site_label_3
_geom_torsion_atom_site_label_4
_geom_torsion
Br1 C3 C4 C5 -179.6(2)
N1 C7 C8 N2 -2.5(4)
N1 C7 C8 C9 172.0(2)
N1 C7 C12 C13 -59.9(4)
N1 C7 C12 C17 119.3(3)
N2 C5 C6 N1 -2.1(4)
N2 C5 C6 C1 179.8(3)
N2 C8 C9 O1 143.7(3)
N2 C8 C9 O2 -33.8(4)
C1 C2 C3 Br1 -179.1(2)
C1 C2 C3 C4 0.3(5)
C2 C1 C6 N1 -178.3(3)
C2 C1 C6 C5 -0.2(4)
C2 C3 C4 C5 0.9(4)
C3 C4 C5 N2 179.8(3)
C3 C4 C5 C6 -1.8(4)
C4 C5 C6 N1 179.6(3)
C4 C5 C6 C1 1.5(4)
C5 N2 C8 C7 -0.1(4)
C5 N2 C8 C9 -174.8(2)
C6 N1 C7 C8 2.7(4)
C6 N1 C7 C12 -174.1(2)
C6 C1 C2 C3 -0.7(4)
C7 N1 C6 C1 177.6(2)
C7 N1 C6 C5 -0.5(4)
C7 C8 C9 O1 -31.2(4)
C7 C8 C9 O2 151.3(3)
C7 C12 C13 C14 -178.6(3)
C7 C12 C17 C16 -179.9(3)
C8 N2 C5 C4 -179.4(3)
C8 N2 C5 C6 2.3(4)
C8 C7 C12 C13 123.4(3)
C8 C7 C12 C17 -57.4(4)
C9 O2 C10 C11 -177.2(3)
C10 O2 C9 O1 -2.7(4)
C10 O2 C9 C8 174.8(3)
C12 C7 C8 N2 174.1(3)
C12 C7 C8 C9 -11.3(4)
C12 C13 C14 C15 -1.3(5)
C13 C12 C17 C16 -0.7(5)
C13 C14 C15 C16 -1.1(5)
C14 C15 C16 C17 2.6(5)
C15 C16 C17 C12 -1.7(5)
C17 C12 C13 C14 2.2(5)
